data_1542773
loop_
_publ_author_name
'Wright, James S.'
'Vit\'orica-Yrez\'abal, I\~nigo J.'
'Adams, Harry'
'Thompson, Stephen P.'
'Hill, Adrian H.'
'Brammer, Lee'

_publ_section_title
;
 Solvent-vapour-assisted pathways and the role of pre-organization in
 solid-state transformations of coordination polymers
;
_journal_issue 2
_journal_name_full IUCrJ
_journal_page_first 188
_journal_page_last 197
_journal_paper_doi 10.1107/S2052252515000147
_journal_volume 2
_journal_year 2015
_chemical_formula_moiety 'C40 H16 Ag4 F28 N4 O8, 3(C7 H8)'
_chemical_formula_sum 'C61 H40 Ag4 F28 N4 O8'
_chemical_formula_weight 1920.45
_chemical_name_systematic
;
 ?
;
_space_group_crystal_system triclinic
_space_group_IT_number 2
_space_group_name_Hall '-P 1'
_space_group_name_H-M_alt 'P -1'
_symmetry_space_group_name_Hall '-P 1'
_symmetry_space_group_name_H-M 'P -1'
_atom_sites_solution_hydrogens geom
_atom_sites_solution_primary direct
_audit_creation_date 2014-09-11
_audit_creation_method
;
Olex2 1.2
(compiled 2014.08.28 svn.r2986 for OlexSys, GUI svn.r4874)
;
_audit_update_record
;
2015-04-10 # Formatted by IUCr publCIF system
;
_cell_angle_alpha 72.401(3)
_cell_angle_beta 86.598(3)
_cell_angle_gamma 82.882(3)
_cell_formula_units_Z 1
_cell_length_a 10.6531(7)
_cell_length_b 11.2628(7)
_cell_length_c 14.4311(10)
_cell_measurement_reflns_used 9937
_cell_measurement_temperature 100
_cell_measurement_theta_max 27.116
_cell_measurement_theta_min 2.403
_cell_volume 1637.30(19)
_computing_cell_refinement 'SAINT v7.60A (Bruker, 2009)'
_computing_data_reduction 'SAINT v7.60A (Bruker, 2009)'
_computing_molecular_graphics 'Olex2 (Dolomanov et al., 2009)'
_computing_publication_material 'Olex2 (Dolomanov et al., 2009)'
_computing_structure_refinement 'XL (Sheldrick, 2008)'
_computing_structure_solution 'ShelXS (Sheldrick, 2008)'
_diffrn_ambient_temperature 100
_diffrn_measured_fraction_theta_full 0.994
_diffrn_measured_fraction_theta_max 0.969
_diffrn_measurement_device_type 'Bruker APEX-II CCD'
_diffrn_measurement_method '\f and \w scans'
_diffrn_radiation_monochromator graphite
_diffrn_radiation_type MoK\a
_diffrn_radiation_wavelength 0.71073
_diffrn_reflns_av_R_equivalents 0.0507
_diffrn_reflns_av_unetI/netI 0.0508
_diffrn_reflns_laue_measured_fraction_full 0.994
_diffrn_reflns_laue_measured_fraction_max 0.969
_diffrn_reflns_limit_h_max 13
_diffrn_reflns_limit_h_min -13
_diffrn_reflns_limit_k_max 14
_diffrn_reflns_limit_k_min -14
_diffrn_reflns_limit_l_max 16
_diffrn_reflns_limit_l_min -18
_diffrn_reflns_number 25299
_diffrn_reflns_point_group_measured_fraction_full 0.994
_diffrn_reflns_point_group_measured_fraction_max 0.969
_diffrn_reflns_theta_full 25.242
_diffrn_reflns_theta_max 27.507
_diffrn_reflns_theta_min 2.557
_diffrn_standards_number 0
_exptl_absorpt_coefficient_mu 1.316
_exptl_absorpt_correction_T_max 0.7456
_exptl_absorpt_correction_T_min 0.6289
_exptl_absorpt_correction_type multi-scan
_exptl_absorpt_process_details
;
SADABS-2008/1 (Bruker,2008) was used for absorption correction.
wR2(int) was 0.0967 before and 0.0640 after correction.
The Ratio of minimum to maximum transmission is 0.8435.
The \l/2 correction factor is 0.0015.
;
_exptl_crystal_colour yellow
_exptl_crystal_colour_primary yellow
_exptl_crystal_density_diffrn 1.948
_exptl_crystal_description plate
_exptl_crystal_F_000 938
_exptl_crystal_size_max 0.41
_exptl_crystal_size_mid 0.14
_exptl_crystal_size_min 0.11
_refine_diff_density_max 2.325
_refine_diff_density_min -1.726
_refine_diff_density_rms 0.186
_refine_ls_extinction_coef 0.0027(6)
_refine_ls_extinction_expression Fc^*^=kFc[1+0.001xFc^2^\l^3^/sin(2\q)]^-1/4^
_refine_ls_extinction_method SHELXL
_refine_ls_goodness_of_fit_ref 1.086
_refine_ls_hydrogen_treatment constr
_refine_ls_matrix_type full
_refine_ls_number_parameters 422
_refine_ls_number_reflns 7283
_refine_ls_number_restraints 0
_refine_ls_restrained_S_all 1.086
_refine_ls_R_factor_all 0.0753
_refine_ls_R_factor_gt 0.0649
_refine_ls_shift/su_max 0.000
_refine_ls_shift/su_mean 0.000
_refine_ls_structure_factor_coef Fsqd
_refine_ls_weighting_details 'w=1/[\s^2^(Fo^2^)+(0.0650P)^2^+14.5417P] where P=(Fo^2^+2Fc^2^)/3'
_refine_ls_weighting_scheme calc
_refine_ls_wR_factor_gt 0.1612
_refine_ls_wR_factor_ref 0.1673
_reflns_Friedel_coverage 0.000
_reflns_number_gt 6165
_reflns_number_total 7283
_reflns_threshold_expression 'I > 2\s(I)'
_cod_data_source_file bi5040.cif
_cod_data_source_block 1-tol.tol
_cod_database_code 1542773
_publcif_datablock.id {dadff06d-799b-40e8-b246-164ea9928ead}

_shelxl_version_number 2013-4
_shelx_space_group_comment
;
The symmetry employed for this shelxl refinement is uniquely defined
by the following loop, which should always be used as a source of
symmetry information in preference to the above space-group names.
They are only intended as comments.
;
_shelx_estimated_absorpt_t_max 0.869
_shelx_estimated_absorpt_t_min 0.614
_olex2_refinement_description
;
1. Fixed Uiso
 At 1.2 times of:
  All C(H) groups
 At 1.5 times of:
  All C(H,H,H) groups
2. Others
 Sof(C2')=Sof(F2Y)=Sof(F2Z)=Sof(C3')=Sof(F3Z)=Sof(F3Y)=Sof(C4')=Sof(F4Z)=
 Sof(F4Y)=Sof(F4X)=1-FVAR(1)
 Sof(C2)=Sof(F2A)=Sof(F2B)=Sof(C3)=Sof(F3B)=Sof(F3A)=Sof(C4)=Sof(F4A)=Sof(F4B)=
 Sof(F4C)=FVAR(1)
 Fixed Sof: H52(0.5) C53(0.5) H53A(0.5) H53B(0.5) H53C(0.5) H60(0.5) C63(0.5)
 H63A(0.5) H63B(0.5) H63C(0.5) H71(0.5) C72(0.5) H72A(0.5) H72B(0.5) H72C(0.5)
3.a Aromatic/amide H refined with riding coordinates:
 C105(H105), C104(H104), C101(H101), C100(H100), C204(H204), C205(H205),
 C200(H200), C201(H201), C51(H51), C50(H50), C52(H52), C60(H60), C61(H61),
 C62(H62), C70(H70), C71(H71), C73(H73)
3.b Idealised Me refined as rotating group:
 C53(H53A,H53B,H53C), C63(H63A,H63B,H63C), C72(H72A,H72B,H72C)
;
_olex2_submission_special_instructions 'No special instructions were received'

loop_
_space_group_symop_operation_xyz
'x, y, z'
'-x, -y, -z'

loop_
_atom_site_label
_atom_site_type_symbol
_atom_site_fract_x
_atom_site_fract_y
_atom_site_fract_z
_atom_site_U_iso_or_equiv
_atom_site_adp_type
_atom_site_occupancy
_atom_site_site_symmetry_order
_atom_site_calc_flag
_atom_site_refinement_flags_posn
_atom_site_refinement_flags_occupancy
_atom_site_disorder_assembly
_atom_site_disorder_group
Ag1 Ag 0.96487(4) 0.60543(4) 0.07877(3) 0.02121(15) Uani 1 1 d . . . .
Ag2 Ag 0.74680(4) 0.80646(4) 0.04403(4) 0.02437(16) Uani 1 1 d . . . .
N1 N 0.8224(4) 0.9992(5) 0.0034(4) 0.0200(10) Uani 1 1 d . . . .
C102 C 0.8218(5) 1.0632(6) 0.0693(4) 0.0205(12) Uani 1 1 d . . . .
C105 C 0.9035(6) 1.0447(7) -0.2535(5) 0.0283(14) Uani 1 1 d . . . .
H105 H 0.9013 1.0027 -0.3013 0.034 Uiso 1 1 calc R . . .
C104 C 0.8620(6) 0.9905(6) -0.1605(5) 0.0251(13) Uani 1 1 d . . . .
H104 H 0.8322 0.9105 -0.1441 0.030 Uiso 1 1 calc R . . .
C101 C 0.7755(6) 1.0117(6) 0.1668(5) 0.0244(13) Uani 1 1 d . . . .
H101 H 0.7454 0.9317 0.1860 0.029 Uiso 1 1 calc R . . .
C100 C 0.7748(6) 1.0778(7) 0.2320(5) 0.0291(14) Uani 1 1 d . . . .
H100 H 0.7460 1.0424 0.2970 0.035 Uiso 1 1 calc R . . .
C103 C 0.8629(5) 1.0530(6) -0.0875(4) 0.0203(12) Uani 1 1 d . . . .
N2 N 1.0849(5) 0.7661(5) 0.0471(4) 0.0206(10) Uani 1 1 d . . . .
C204 C 1.1364(6) 0.7499(6) -0.1133(5) 0.0236(13) Uani 1 1 d . . . .
H204 H 1.1065 0.6699 -0.0965 0.028 Uiso 1 1 calc R . . .
C203 C 1.1322(5) 0.8165(6) -0.0433(4) 0.0195(12) Uani 1 1 d . . . .
C205 C 1.1833(6) 0.8016(6) -0.2040(5) 0.0266(14) Uani 1 1 d . . . .
H205 H 1.1883 0.7558 -0.2498 0.032 Uiso 1 1 calc R . . .
C202 C 1.0901(5) 0.8272(6) 0.1140(4) 0.0192(11) Uani 1 1 d . . . .
C200 C 1.0501(7) 0.8366(7) 0.2788(5) 0.0297(14) Uani 1 1 d . . . .
H200 H 1.0206 0.8006 0.3434 0.036 Uiso 1 1 calc R . . .
C201 C 1.0471(6) 0.7732(6) 0.2121(5) 0.0253(13) Uani 1 1 d . . . .
H201 H 1.0166 0.6934 0.2307 0.030 Uiso 1 1 calc R . . .
O1A O 0.7244(5) 0.6925(4) 0.2018(4) 0.0321(11) Uani 1 1 d . . . .
O1B O 0.8478(4) 0.5114(4) 0.2112(4) 0.0299(10) Uani 1 1 d . . . .
C2 C 0.712(3) 0.535(3) 0.347(2) 0.029(8) Uiso 0.469(9) 1 d . P A 1
F2A F 0.5919(11) 0.5841(12) 0.3575(8) 0.034(3) Uiso 0.469(9) 1 d . P A 1
F2B F 0.6988(11) 0.3963(10) 0.3566(8) 0.038(3) Uiso 0.469(9) 1 d . P A 1
C3 C 0.7956(14) 0.5263(16) 0.4253(10) 0.025(3) Uiso 0.469(9) 1 d . P A 1
F3B F 0.8276(12) 0.6440(11) 0.4043(8) 0.054(3) Uiso 0.469(9) 1 d . P A 1
F3A F 0.9053(11) 0.4558(11) 0.4250(9) 0.058(3) Uiso 0.469(9) 1 d . P A 1
C4 C 0.7439(18) 0.483(2) 0.5304(14) 0.036(5) Uiso 0.469(9) 1 d . P A 1
F4A F 0.6241(11) 0.5183(13) 0.5429(8) 0.051(3) Uiso 0.469(9) 1 d . P A 1
F4B F 0.7965(15) 0.4043(15) 0.5559(11) 0.076(4) Uiso 0.469(9) 1 d . P A 1
F4C F 0.7910(13) 0.5866(13) 0.5765(9) 0.066(4) Uiso 0.469(9) 1 d . P A 1
C2' C 0.711(2) 0.517(2) 0.3444(16) 0.022(6) Uiso 0.531(9) 1 d . P A 2
F2Y F 0.5894(9) 0.5569(10) 0.3481(7) 0.027(2) Uiso 0.531(9) 1 d . P A 2
F2Z F 0.7321(10) 0.4027(9) 0.3756(7) 0.035(2) Uiso 0.531(9) 1 d . P A 2
C3' C 0.7718(15) 0.5810(16) 0.4179(11) 0.034(3) Uiso 0.531(9) 1 d . P A 2
F3Z F 0.9006(10) 0.5649(10) 0.4046(7) 0.053(3) Uiso 0.531(9) 1 d . P A 2
F3Y F 0.7430(11) 0.7029(10) 0.3976(8) 0.059(3) Uiso 0.531(9) 1 d . P A 2
C4' C 0.7440(15) 0.5256(18) 0.5249(12) 0.034(4) Uiso 0.531(9) 1 d . P A 2
F4Z F 0.8298(10) 0.4907(10) 0.5895(8) 0.058(3) Uiso 0.531(9) 1 d . P A 2
F4Y F 0.7017(13) 0.3835(12) 0.5536(9) 0.073(4) Uiso 0.531(9) 1 d . P A 2
F4X F 0.6399(10) 0.5767(12) 0.5400(8) 0.056(3) Uiso 0.531(9) 1 d . P A 2
O11A O 0.7273(4) 0.7257(4) -0.0845(4) 0.0300(10) Uani 1 1 d . . . .
O11B O 0.8785(4) 0.5631(4) -0.0531(3) 0.0264(10) Uani 1 1 d . . . .
C11 C 0.7889(6) 0.6323(6) -0.0985(4) 0.0203(12) Uiso 1 1 d . . . .
C12 C 0.7486(6) 0.6000(6) -0.1894(5) 0.0241(13) Uiso 1 1 d . . . .
F12A F 0.7128(4) 0.7053(4) -0.2615(3) 0.0358(9) Uiso 1 1 d . . . .
F12B F 0.8472(4) 0.5373(4) -0.2249(3) 0.0315(9) Uiso 1 1 d . . . .
C13 C 0.6392(7) 0.5154(6) -0.1695(5) 0.0289(14) Uiso 1 1 d . . . .
F13B F 0.6670(4) 0.4186(4) -0.0883(3) 0.0394(10) Uiso 1 1 d . . . .
C14 C 0.5059(7) 0.5761(7) -0.1537(5) 0.0351(16) Uiso 1 1 d . . . .
F13A F 0.6348(5) 0.4671(5) -0.2435(4) 0.0537(13) Uiso 1 1 d . . . .
F14A F 0.5007(5) 0.6254(5) -0.0826(4) 0.0532(12) Uiso 1 1 d . . . .
F14B F 0.4279(5) 0.4871(5) -0.1324(4) 0.0518(12) Uiso 1 1 d . . . .
F14C F 0.4677(7) 0.6596(6) -0.2356(5) 0.0776(18) Uiso 1 1 d . . . .
C51 C 0.4944(6) 0.8722(7) 0.0177(6) 0.0344(16) Uani 1 1 d . . . .
H51 H 0.4907 0.7850 0.0295 0.041 Uiso 1 1 calc R . . .
C50 C 0.5190(6) 0.9462(7) -0.0749(6) 0.0329(16) Uani 1 1 d . . . .
H50 H 0.5321 0.9091 -0.1262 0.040 Uiso 1 1 calc R . . .
C52 C 0.4748(6) 0.9244(7) 0.0954(6) 0.0331(15) Uani 1 1 d . . . .
H52 H 0.4580 0.8737 0.1596 0.040 Uiso 0.5 1 calc R P B 2
C53 C 0.4442(14) 0.8510(17) 0.1951(14) 0.050(5) Uani 0.5 1 d . P C 1
H53A H 0.4062 0.7766 0.1938 0.076 Uiso 0.5 1 calc GR P C 1
H53B H 0.3841 0.9023 0.2253 0.076 Uiso 0.5 1 calc GR P C 1
H53C H 0.5217 0.8251 0.2328 0.076 Uiso 0.5 1 calc GR P C 1
C60 C 0.4763(11) 0.9212(13) 0.4467(8) 0.077(4) Uani 1 1 d . . . .
H60 H 0.4593 0.8665 0.4113 0.092 Uiso 0.5 1 calc R P D 2
C61 C 0.4998(12) 0.8755(12) 0.5455(8) 0.079(4) Uani 1 1 d . . . .
H61 H 0.5006 0.7881 0.5768 0.094 Uiso 1 1 calc R . . .
C62 C 0.5216(12) 0.9514(12) 0.5993(8) 0.075(4) Uani 1 1 d . . . .
H62 H 0.5352 0.9177 0.6672 0.091 Uiso 1 1 calc R . . .
C63 C 0.455(3) 0.847(3) 0.3874(19) 0.097(9) Uani 0.5 1 d . P E 1
H63A H 0.3803 0.8853 0.3481 0.146 Uiso 0.5 1 calc GR P E 1
H63B H 0.4410 0.7629 0.4283 0.146 Uiso 0.5 1 calc GR P E 1
H63C H 0.5289 0.8423 0.3444 0.146 Uiso 0.5 1 calc GR P E 1
C70 C -0.1021(16) 0.086(2) 0.4706(9) 0.100(6) Uani 1 1 d . . . .
H70 H -0.1712 0.1490 0.4492 0.120 Uiso 1 1 calc R . . .
C71 C 0.024(2) 0.123(2) 0.4629(10) 0.123(8) Uani 1 1 d . . . .
H71 H 0.0352 0.2095 0.4369 0.148 Uiso 0.5 1 calc R P F 2
C72 C 0.031(3) 0.235(3) 0.4291(18) 0.089(9) Uani 0.5 1 d . P G 1
H72A H -0.0432 0.2808 0.4512 0.133 Uiso 0.5 1 calc GR P G 1
H72B H 0.0321 0.2572 0.3580 0.133 Uiso 0.5 1 calc GR P G 1
H72C H 0.1080 0.2557 0.4508 0.133 Uiso 0.5 1 calc GR P G 1
C73 C 0.1260(19) 0.040(2) 0.4912(11) 0.129(8) Uani 1 1 d . . . .
H73 H 0.2091 0.0640 0.4858 0.154 Uiso 1 1 calc R . . .
C1 C 0.7663(6) 0.5824(6) 0.2403(5) 0.0241(13) Uiso 1 1 d . . . .

loop_
_atom_site_aniso_label
_atom_site_aniso_U_11
_atom_site_aniso_U_22
_atom_site_aniso_U_33
_atom_site_aniso_U_23
_atom_site_aniso_U_13
_atom_site_aniso_U_12
Ag1 0.0169(2) 0.0206(2) 0.0284(3) -0.01100(19) -0.00182(17) -0.00052(17)
Ag2 0.0220(3) 0.0193(3) 0.0320(3) -0.00799(19) -0.00279(19) -0.00102(18)
N1 0.013(2) 0.021(2) 0.025(3) -0.007(2) -0.0050(19) 0.0025(18)
C102 0.010(2) 0.025(3) 0.027(3) -0.009(2) -0.007(2) 0.005(2)
C105 0.029(3) 0.033(4) 0.029(3) -0.018(3) -0.001(3) -0.002(3)
C104 0.019(3) 0.030(3) 0.031(3) -0.015(3) -0.002(2) -0.005(2)
C101 0.021(3) 0.026(3) 0.027(3) -0.008(3) 0.000(2) -0.004(2)
C100 0.024(3) 0.038(4) 0.025(3) -0.009(3) 0.001(3) -0.001(3)
C103 0.010(3) 0.021(3) 0.029(3) -0.008(2) -0.007(2) 0.005(2)
N2 0.017(2) 0.019(2) 0.027(3) -0.010(2) -0.004(2) 0.0021(19)
C204 0.019(3) 0.017(3) 0.037(4) -0.011(3) -0.006(3) 0.001(2)
C203 0.014(3) 0.021(3) 0.024(3) -0.009(2) -0.009(2) 0.005(2)
C205 0.026(3) 0.034(4) 0.023(3) -0.018(3) -0.003(2) 0.005(3)
C202 0.012(3) 0.022(3) 0.024(3) -0.009(2) -0.005(2) 0.004(2)
C200 0.032(4) 0.033(4) 0.026(3) -0.010(3) 0.001(3) -0.005(3)
C201 0.023(3) 0.025(3) 0.028(3) -0.007(3) -0.003(2) -0.003(2)
O1A 0.033(3) 0.030(2) 0.032(3) -0.008(2) -0.003(2) 0.003(2)
O1B 0.024(2) 0.028(2) 0.035(3) -0.007(2) 0.0032(19) -0.0007(18)
O11A 0.026(2) 0.025(2) 0.043(3) -0.016(2) -0.010(2) 0.0048(18)
O11B 0.023(2) 0.029(2) 0.031(2) -0.0182(19) -0.0122(18) 0.0119(18)
C51 0.020(3) 0.029(3) 0.058(5) -0.019(3) -0.013(3) 0.007(3)
C50 0.017(3) 0.045(4) 0.043(4) -0.024(3) -0.012(3) 0.009(3)
C52 0.015(3) 0.040(4) 0.044(4) -0.014(3) -0.003(3) 0.005(3)
C53 0.019(7) 0.048(9) 0.066(11) 0.004(8) 0.005(7) 0.011(6)
C60 0.067(7) 0.095(9) 0.059(7) -0.025(6) -0.005(5) 0.030(6)
C61 0.092(9) 0.073(8) 0.051(6) -0.003(6) 0.004(6) 0.024(7)
C62 0.077(8) 0.087(8) 0.042(5) -0.002(6) -0.001(5) 0.023(6)
C63 0.14(3) 0.088(19) 0.070(16) -0.038(14) -0.004(16) 0.019(18)
C70 0.095(11) 0.156(17) 0.050(7) -0.052(9) -0.027(7) 0.051(11)
C71 0.19(2) 0.130(15) 0.050(8) -0.053(9) -0.036(11) 0.052(15)
C72 0.076(17) 0.13(3) 0.051(14) -0.028(16) 0.000(12) 0.006(18)
C73 0.152(17) 0.18(2) 0.053(8) -0.063(11) -0.042(9) 0.066(15)

loop_
_atom_type_symbol
_atom_type_description
_atom_type_scat_dispersion_real
_atom_type_scat_dispersion_imag
_atom_type_scat_source
C C 0.0033 0.0016 'International Tables Vol C Tables 4.2.6.8 and 6.1.1.4'
H H 0.0000 0.0000 'International Tables Vol C Tables 4.2.6.8 and 6.1.1.4'
Ag Ag -0.8971 1.1015 'International Tables Vol C Tables 4.2.6.8 and 6.1.1.4'
F F 0.0171 0.0103 'International Tables Vol C Tables 4.2.6.8 and 6.1.1.4'
N N 0.0061 0.0033 'International Tables Vol C Tables 4.2.6.8 and 6.1.1.4'
O O 0.0106 0.0060 'International Tables Vol C Tables 4.2.6.8 and 6.1.1.4'

loop_
_geom_angle_atom_site_label_1
_geom_angle_atom_site_label_2
_geom_angle_atom_site_label_3
_geom_angle
_geom_angle_site_symmetry_1
_geom_angle_site_symmetry_3
N2 Ag1 Ag2 84.65(12) . .
N2 Ag1 O1B 132.37(18) . .
N2 Ag1 O11B 101.06(17) . 2_765
N2 Ag1 O11B 118.48(18) . .
O1B Ag1 Ag2 83.74(12) . .
O1B Ag1 O11B 105.39(17) . .
O1B Ag1 O11B 105.18(16) . 2_765
O11B Ag1 Ag2 82.26(10) . .
O11B Ag1 Ag2 160.24(10) 2_765 .
O11B Ag1 O11B 78.39(15) . 2_765
N1 Ag2 Ag1 109.23(12) . .
N1 Ag2 O11A 115.84(18) . .
O1A Ag2 Ag1 75.06(12) . .
O1A Ag2 N1 120.70(18) . .
O1A Ag2 O11A 122.75(18) . .
O11A Ag2 Ag1 79.12(11) . .
C102 N1 Ag2 121.1(4) . .
C103 N1 Ag2 120.4(4) . .
C103 N1 C102 118.4(5) . .
N1 C102 C101 120.7(6) . .
N1 C102 C203 120.8(6) . 2_775
C203 C102 C101 118.5(5) 2_775 .
C104 C105 C200 120.3(6) . 2_775
C105 C104 C103 120.8(6) . .
C100 C101 C102 119.9(6) . .
C101 C100 C205 120.7(6) . 2_775
N1 C103 C104 120.5(6) . .
N1 C103 C202 121.1(5) . 2_775
C202 C103 C104 118.4(6) 2_775 .
C203 N2 Ag1 120.9(4) . .
C203 N2 C202 118.6(5) . .
C202 N2 Ag1 119.4(4) . .
C205 C204 C203 119.5(6) . .
N2 C203 C102 120.4(5) . 2_775
N2 C203 C204 119.9(6) . .
C204 C203 C102 119.7(6) . 2_775
C204 C205 C100 121.6(6) . 2_775
C103 C202 C201 119.3(5) 2_775 .
N2 C202 C103 120.5(5) . 2_775
N2 C202 C201 120.2(5) . .
C201 C200 C105 121.3(6) . 2_775
C200 C201 C202 119.9(6) . .
C1 O1A Ag2 127.5(4) . .
C1 O1B Ag1 115.7(4) . .
F2A C2 F2B 103.4(18) . .
F2A C2 C3 115(2) . .
F2A C2 C1 113.3(19) . .
F2B C2 C1 101.8(16) . .
C3 C2 F2B 103.5(18) . .
C3 C2 C1 117.3(19) . .
C2 C3 C4 118.3(16) . .
F3B C3 C2 103.1(16) . .
F3B C3 C4 110.2(14) . .
F3A C3 C2 114.9(16) . .
F3A C3 F3B 104.3(12) . .
F3A C3 C4 105.2(14) . .
C3 C4 F4C 101.6(14) . .
F4A C4 C3 115.5(16) . .
F4A C4 F4C 92.9(15) . .
F4B C4 C3 101.2(19) . .
F4B C4 F4A 133(2) . .
F4B C4 F4C 108.0(19) . .
F2Y C2' C3' 102.0(16) . .
F2Y C2' C1 108.6(15) . .
F2Z C2' F2Y 112.5(18) . .
F2Z C2' C3' 109.6(16) . .
F2Z C2' C1 117.6(17) . .
C1 C2' C3' 105.2(14) . .
F3Z C3' C2' 106.3(13) . .
F3Z C3' C4' 107.1(12) . .
F3Y C3' C2' 114.9(14) . .
F3Y C3' F3Z 104.7(13) . .
F3Y C3' C4' 106.8(13) . .
C4' C3' C2' 116.1(14) . .
C3' C4' F4Y 113.7(13) . .
F4Z C4' C3' 123.5(14) . .
F4Z C4' F4Y 91.6(12) . .
F4X C4' C3' 105.5(14) . .
F4X C4' F4Z 121.8(15) . .
F4X C4' F4Y 96.0(13) . .
C11 O11A Ag2 126.9(4) . .
Ag1 O11B Ag1 101.61(15) . 2_765
C11 O11B Ag1 136.1(4) . 2_765
C11 O11B Ag1 121.2(4) . .
O11A C11 O11B 130.0(6) . .
O11A C11 C12 114.2(5) . .
O11B C11 C12 115.8(5) . .
F12A C12 C11 110.8(5) . .
F12A C12 F12B 107.0(5) . .
F12A C12 C13 107.8(5) . .
F12B C12 C11 110.4(5) . .
F12B C12 C13 106.0(5) . .
C13 C12 C11 114.4(5) . .
F13B C13 C12 107.8(5) . .
F13B C13 C14 107.1(6) . .
C14 C13 C12 117.3(6) . .
F13A C13 C12 109.1(5) . .
F13A C13 F13B 107.6(6) . .
F13A C13 C14 107.7(6) . .
F14A C14 C13 112.2(6) . .
F14A C14 F14B 108.6(6) . .
F14A C14 F14C 111.5(7) . .
F14B C14 C13 107.9(6) . .
F14C C14 C13 109.3(6) . .
F14C C14 F14B 107.2(7) . .
C50 C51 C52 120.6(7) . .
C51 C50 C52 121.4(7) . 2_675
C51 C52 C53 123.1(10) . .
C50 C52 C51 118.0(7) 2_675 .
C50 C52 C53 118.9(10) 2_675 .
C61 C60 C62 118.6(13) . 2_676
C61 C60 C63 124.9(17) . .
C62 C60 C63 116.4(16) 2_676 .
C62 C61 C60 122.5(12) . .
C61 C62 C60 119.0(11) . 2_676
C73 C70 C71 122.1(16) 2_556 .
C72 C71 C70 115(2) . .
C72 C71 C73 123(3) . .
C73 C71 C70 122(2) . .
C71 C73 C70 116(2) . 2_556
O1A C1 O1B 130.9(6) . .
O1A C1 C2 110.5(11) . .
O1A C1 C2' 116.8(10) . .
O1B C1 C2 118.3(11) . .
O1B C1 C2' 112.3(9) . .

loop_
_geom_bond_atom_site_label_1
_geom_bond_atom_site_label_2
_geom_bond_distance
_geom_bond_site_symmetry_2
Ag1 Ag2 2.9871(6) .
Ag1 N2 2.263(5) .
Ag1 O1B 2.269(5) .
Ag1 O11B 2.358(4) .
Ag1 O11B 2.467(4) 2_765
Ag2 N1 2.305(5) .
Ag2 O1A 2.265(5) .
Ag2 O11A 2.329(5) .
N1 C102 1.354(8) .
N1 C103 1.339(8) .
C102 C101 1.433(9) .
C102 C203 1.432(9) 2_775
C105 C104 1.366(10) .
C105 C200 1.417(10) 2_775
C104 C103 1.434(9) .
C101 C100 1.364(9) .
C100 C205 1.416(10) 2_775
C103 C202 1.432(8) 2_775
N2 C203 1.350(8) .
N2 C202 1.352(8) .
C204 C203 1.426(8) .
C204 C205 1.354(9) .
C203 C102 1.432(9) 2_775
C205 C100 1.416(10) 2_775
C202 C103 1.432(8) 2_775
C202 C201 1.433(9) .
C200 C105 1.417(10) 2_775
C200 C201 1.365(9) .
O1A C1 1.233(8) .
O1B C1 1.248(8) .
C2 F2A 1.35(3) .
C2 F2B 1.55(3) .
C2 C3 1.46(3) .
C2 C1 1.56(3) .
C3 F3B 1.35(2) .
C3 F3A 1.33(2) .
C3 C4 1.54(2) .
C4 F4A 1.31(2) .
C4 F4B 0.97(2) .
C4 F4C 1.65(3) .
C2' F2Y 1.33(2) .
C2' F2Z 1.22(2) .
C2' C3' 1.65(3) .
C2' C1 1.57(2) .
C3' F3Z 1.372(19) .
C3' F3Y 1.31(2) .
C3' C4' 1.51(2) .
C4' F4Z 1.284(19) .
C4' F4Y 1.64(2) .
C4' F4X 1.224(19) .
O11A C11 1.233(7) .
O11B Ag1 2.467(4) 2_765
O11B C11 1.238(7) .
C11 C12 1.559(8) .
C12 F12A 1.351(7) .
C12 F12B 1.354(7) .
C12 C13 1.555(9) .
C13 F13B 1.355(8) .
C13 C14 1.533(10) .
C13 F13A 1.343(8) .
C14 F14A 1.302(9) .
C14 F14B 1.334(9) .
C14 F14C 1.318(10) .
C51 C50 1.374(11) .
C51 C52 1.409(10) .
C50 C52 1.406(11) 2_675
C52 C50 1.406(11) 2_675
C52 C53 1.467(19) .
C60 C61 1.389(16) .
C60 C62 1.389(18) 2_676
C60 C63 1.41(3) .
C61 C62 1.364(18) .
C62 C60 1.389(18) 2_676
C70 C71 1.44(3) .
C70 C73 1.41(3) 2_556
C71 C72 1.21(3) .
C71 C73 1.34(2) .
C73 C70 1.41(3) 2_556
